data_4116043
loop_
_publ_author_name
'Kwoli Chui'
'Qingchuan Yang'
'Thomas C. W. Mak'
'Wai Han Lam'
'Zhenyang Lin'
'Zuowei Xie'

_publ_section_title
;
 Synthesis, Structure, and Bonding of d0/fn Metallacarboranes
 Incorporating the \h7-Carboranyl Ligand
;
_journal_name_full 'Journal of the American Chemical Society'
_journal_page_first 5758
_journal_page_last 5764
_journal_paper_doi 10.1021/ja000188m
_journal_volume 122
_journal_year 2000
_chemical_formula_sum 'C72 H128 B20 Na2 O10 Y2'
_chemical_formula_weight 1593.74
_chemical_name_systematic
; 
 ? 
;
_space_group_IT_number 14
_symmetry_cell_setting monoclinic
_symmetry_space_group_name_Hall '-P 2yn'
_symmetry_space_group_name_H-M 'P 1 21/n 1'
_atom_sites_solution_hydrogens geom
_atom_sites_solution_primary direct
_atom_sites_solution_secondary difmap
_audit_creation_method SHELXL-97
_cell_angle_alpha 90.00
_cell_angle_beta 105.590(8)
_cell_angle_gamma 90.00
_cell_formula_units_Z 2
_cell_length_a 16.354(2)
_cell_length_b 14.3310(19)
_cell_length_c 19.469(3)
_cell_measurement_temperature 294(2)
_cell_volume 4395.1(11)
_computing_cell_refinement 'BIOTEX Rigaku'
_computing_data_collection 'RAXIS Rigaku'
_computing_data_reduction 'BIOTEX Rigaku'
_computing_molecular_graphics 'Siemens SHELXTL'
_computing_publication_material 'Siemens SHELXTL'
_computing_structure_refinement 'SHELXL-97 (Sheldrick, 1997)'
_computing_structure_solution 'SHELXS-97 (Sheldrick, 1990)'
_diffrn_ambient_temperature 294(2)
_diffrn_measured_fraction_theta_full 0.857
_diffrn_measured_fraction_theta_max 0.857
_diffrn_measurement_device_type 'IP Rigaku'
_diffrn_measurement_method IP
_diffrn_radiation_monochromator graphite
_diffrn_radiation_source 'rotation anode'
_diffrn_radiation_type MoK\a
_diffrn_radiation_wavelength 0.71073
_diffrn_reflns_av_R_equivalents 0.0582
_diffrn_reflns_av_sigmaI/netI 0.0792
_diffrn_reflns_limit_h_max 18
_diffrn_reflns_limit_h_min 0
_diffrn_reflns_limit_k_max 16
_diffrn_reflns_limit_k_min -16
_diffrn_reflns_limit_l_max 21
_diffrn_reflns_limit_l_min -22
_diffrn_reflns_number 10390
_diffrn_reflns_theta_full 25.00
_diffrn_reflns_theta_max 25.00
_diffrn_reflns_theta_min 1.79
_exptl_absorpt_coefficient_mu 1.374
_exptl_absorpt_correction_T_max 1.119
_exptl_absorpt_correction_T_min 0.900
_exptl_absorpt_correction_type abscor
_exptl_crystal_colour 'pale yellow '
_exptl_crystal_density_diffrn 1.203
_exptl_crystal_description block
_exptl_crystal_F_000 1680
_exptl_crystal_size_max 0.45
_exptl_crystal_size_mid 0.42
_exptl_crystal_size_min 0.40
_refine_diff_density_max 0.552
_refine_diff_density_min -0.458
_refine_diff_density_rms 0.073
_refine_ls_extinction_coef 0.0118(6)
_refine_ls_extinction_expression Fc^*^=kFc[1+0.001xFc^2^\l^3^/sin(2\q)]^-1/4^
_refine_ls_extinction_method SHELXL
_refine_ls_goodness_of_fit_ref 1.100
_refine_ls_hydrogen_treatment constr
_refine_ls_matrix_type full
_refine_ls_number_parameters 479
_refine_ls_number_reflns 5920
_refine_ls_number_restraints 102
_refine_ls_restrained_S_all 1.126
_refine_ls_R_factor_all 0.0918
_refine_ls_R_factor_gt 0.0758
_refine_ls_shift/su_max 1.441
_refine_ls_shift/su_mean 0.036
_refine_ls_structure_factor_coef Fsqd
_refine_ls_weighting_details 'calc w=1/[\s^2^(Fo^2^)+(0.1358P)^2^+1.2329P] where P=(Fo^2^+2Fc^2^)/3'
_refine_ls_weighting_scheme calc
_refine_ls_wR_factor_gt 0.2015
_refine_ls_wR_factor_ref 0.2165
_reflns_number_gt 5164
_reflns_number_total 5920
_reflns_threshold_expression >2sigma(I)
_cod_data_source_file ja000188m_2.cif
_cod_data_source_block 2
_cod_original_cell_volume 4395.1(10)
_cod_database_code 4116043

loop_
_symmetry_equiv_pos_as_xyz
'x, y, z'
'-x+1/2, y+1/2, -z+1/2'
'-x, -y, -z'
'x-1/2, -y-1/2, z-1/2'

loop_
_atom_site_label
_atom_site_type_symbol
_atom_site_fract_x
_atom_site_fract_y
_atom_site_fract_z
_atom_site_U_iso_or_equiv
_atom_site_adp_type
_atom_site_occupancy
_atom_site_symmetry_multiplicity
_atom_site_calc_flag
_atom_site_refinement_flags
Y1 Y 0.600659(13) -0.429056(15) 0.014840(10) 0.05118(6) Uani 1 1 d .
Na1 Na 0.66905(7) -0.23936(8) -0.20934(5) 0.0863(4) Uani 1 1 d .
C1 C 0.66676(14) -0.44141(16) -0.08141(12) 0.0578(7) Uani 1 1 d .
C2 C 0.49642(14) -0.31038(15) -0.02051(12) 0.0575(7) Uani 1 1 d .
C3 C 0.75639(14) -0.4741(2) -0.08054(13) 0.0696(8) Uani 1 1 d .
H3A H 0.7513 -0.5213 -0.1171 0.083 Uiso 1 1 calc R
H3B H 0.7865 -0.4216 -0.0936 0.083 Uiso 1 1 calc R
C4 C 0.46225(16) -0.2517(2) 0.03121(14) 0.0771(9) Uani 1 1 d .
H4A H 0.4261 -0.2034 0.0039 0.093 Uiso 1 1 calc R
H4B H 0.4266 -0.2915 0.0513 0.093 Uiso 1 1 calc R
C5 C 0.81019(14) -0.51367(19) -0.01065(13) 0.0690(8) Uani 1 1 d .
C6 C 0.78411(19) -0.5899(2) 0.01885(15) 0.0818(10) Uani 1 1 d .
H6 H 0.7322 -0.6170 -0.0038 0.098 Uiso 1 1 calc R
C7 C 0.8328(2) -0.6283(3) 0.08183(17) 0.1103(13) Uani 1 1 d .
H7 H 0.8128 -0.6793 0.1020 0.132 Uiso 1 1 calc R
C8 C 0.9118(2) -0.5903(3) 0.1148(2) 0.1330(17) Uani 1 1 d .
H8 H 0.9448 -0.6149 0.1574 0.160 Uiso 1 1 calc R
C9 C 0.9395(2) -0.5172(3) 0.0840(2) 0.1295(17) Uani 1 1 d .
H9 H 0.9933 -0.4930 0.1043 0.155 Uiso 1 1 calc R
C10 C 0.8885(2) -0.4776(3) 0.02239(18) 0.0979(12) Uani 1 1 d .
H10 H 0.9079 -0.4255 0.0030 0.118 Uiso 1 1 calc R
C11 C 0.52545(17) -0.2060(2) 0.09120(15) 0.0910(9) Uani 1 1 d .
C12 C 0.5585(3) -0.1217(3) 0.0861(3) 0.2200(18) Uani 1 1 d .
H12 H 0.5413 -0.0903 0.0427 0.264 Uiso 1 1 calc R
C13 C 0.6170(4) -0.0787(4) 0.1419(3) 0.296(2) Uani 1 1 d .
H13 H 0.6390 -0.0201 0.1367 0.355 Uiso 1 1 calc R
C14 C 0.6405(3) -0.1258(4) 0.2041(3) 0.277(2) Uani 1 1 d .
H14 H 0.6809 -0.0994 0.2422 0.332 Uiso 1 1 calc R
C15 C 0.6061(3) -0.2143(4) 0.2136(2) 0.1822(19) Uani 1 1 d .
H15 H 0.6221 -0.2452 0.2572 0.219 Uiso 1 1 calc R
C16 C 0.5500(2) -0.2509(3) 0.15778(18) 0.1119(13) Uani 1 1 d .
H16 H 0.5261 -0.3085 0.1629 0.134 Uiso 1 1 calc R
O1 O 0.71783(10) -0.37615(12) 0.10525(8) 0.0727(6) Uani 1 1 d D
C21 C 0.7513(2) -0.4177(2) 0.17439(15) 0.1059(13) Uani 1 1 d D
H21A H 0.7069 -0.4239 0.1986 0.127 Uiso 1 1 calc R
H21B H 0.7739 -0.4792 0.1697 0.127 Uiso 1 1 calc R
C22 C 0.8167(2) -0.3579(3) 0.21375(18) 0.1423(18) Uani 1 1 d D
H22A H 0.7996 -0.3299 0.2530 0.171 Uiso 1 1 calc R
H22B H 0.8681 -0.3937 0.2333 0.171 Uiso 1 1 calc R
C23 C 0.8325(2) -0.2874(3) 0.16802(17) 0.1612(17) Uani 1 1 d D
H23A H 0.8879 -0.2961 0.1599 0.193 Uiso 1 1 calc R
H23B H 0.8309 -0.2263 0.1892 0.193 Uiso 1 1 calc R
C24 C 0.76566(19) -0.2948(2) 0.10048(15) 0.1005(12) Uani 1 1 d D
H24A H 0.7295 -0.2401 0.0933 0.121 Uiso 1 1 calc R
H24B H 0.7907 -0.2999 0.0607 0.121 Uiso 1 1 calc R
O2 O 0.64133(19) -0.08563(17) -0.20930(18) 0.1715(13) Uani 1 1 d D
C31 C 0.5767(3) -0.0391(3) -0.1854(4) 0.255(4) Uani 1 1 d D
H31A H 0.5213 -0.0500 -0.2182 0.306 Uiso 1 1 calc R
H31B H 0.5759 -0.0612 -0.1385 0.306 Uiso 1 1 calc R
C32 C 0.5976(3) 0.0560(3) -0.1832(4) 0.243(4) Uani 1 1 d D
H32A H 0.5553 0.0899 -0.2190 0.292 Uiso 1 1 calc R
H32B H 0.5994 0.0817 -0.1368 0.292 Uiso 1 1 calc R
C33 C 0.6749(3) 0.0635(3) -0.1962(4) 0.278(5) Uani 1 1 d D
H33A H 0.7197 0.0630 -0.1519 0.334 Uiso 1 1 calc R
H33B H 0.6788 0.1209 -0.2216 0.334 Uiso 1 1 calc R
C34 C 0.6815(3) -0.0163(3) -0.2391(3) 0.216(3) Uani 1 1 d D
H34A H 0.6524 -0.0059 -0.2889 0.259 Uiso 1 1 calc R
H34B H 0.7403 -0.0321 -0.2348 0.259 Uiso 1 1 calc R
O3 O 0.81386(14) -0.2180(2) -0.19082(12) 0.1295(10) Uani 1 1 d D
C41 C 0.8553(2) -0.1821(3) -0.24067(18) 0.1526(19) Uani 1 1 d D
H41A H 0.8648 -0.2315 -0.2717 0.183 Uiso 1 1 calc R
H41B H 0.8209 -0.1341 -0.2698 0.183 Uiso 1 1 calc R
C42 C 0.9324(3) -0.1450(4) -0.2016(2) 0.210(2) Uani 1 1 d D
H42A H 0.9353 -0.0794 -0.2128 0.252 Uiso 1 1 calc R
H42B H 0.9789 -0.1770 -0.2138 0.252 Uiso 1 1 calc R
C43 C 0.9394(3) -0.1558(4) -0.1292(2) 0.224(3) Uani 1 1 d D
H43A H 0.9344 -0.0958 -0.1076 0.269 Uiso 1 1 calc R
H43B H 0.9941 -0.1826 -0.1052 0.269 Uiso 1 1 calc R
C44 C 0.8729(2) -0.2159(4) -0.12314(19) 0.190(2) Uani 1 1 d D
H44A H 0.8946 -0.2781 -0.1092 0.227 Uiso 1 1 calc R
H44B H 0.8463 -0.1925 -0.0876 0.227 Uiso 1 1 calc R
O4 O 0.62753(16) -0.26976(18) -0.33015(11) 0.1260(10) Uani 1 1 d D
C51 C 0.6371(3) -0.2178(3) -0.38815(19) 0.186(2) Uani 1 1 d D
H51A H 0.6899 -0.2343 -0.3988 0.224 Uiso 1 1 calc R
H51B H 0.6385 -0.1517 -0.3772 0.224 Uiso 1 1 calc R
C52 C 0.5679(3) -0.2378(4) -0.4470(2) 0.214(3) Uani 1 1 d D
H52A H 0.5321 -0.1831 -0.4599 0.257 Uiso 1 1 calc R
H52B H 0.5880 -0.2558 -0.4877 0.257 Uiso 1 1 calc R
C53 C 0.5224(3) -0.3102(4) -0.4279(2) 0.239(3) Uani 1 1 d D
H53A H 0.5166 -0.3611 -0.4618 0.287 Uiso 1 1 calc R
H53B H 0.4661 -0.2889 -0.4280 0.287 Uiso 1 1 calc R
C54 C 0.5673(3) -0.3411(3) -0.35810(19) 0.165(2) Uani 1 1 d D
H54A H 0.5287 -0.3492 -0.3284 0.198 Uiso 1 1 calc R
H54B H 0.5957 -0.4000 -0.3606 0.198 Uiso 1 1 calc R
B3 B 0.64408(17) -0.3326(2) -0.08407(14) 0.0594(8) Uani 1 1 d .
H3 H 0.6985 -0.2846 -0.0730 0.071 Uiso 1 1 calc R
B4 B 0.56638(17) -0.2730(2) -0.05788(14) 0.0611(8) Uani 1 1 d .
H4 H 0.5962 -0.2055 -0.0392 0.073 Uiso 1 1 calc R
B5 B 0.44025(17) -0.3948(2) -0.06321(14) 0.0572(8) Uani 1 1 d .
H5 H 0.3863 -0.4185 -0.0440 0.069 Uiso 1 1 calc R
B6 B 0.48201(16) -0.48594(19) -0.10629(12) 0.0545(8) Uani 1 1 d .
H6A H 0.4502 -0.5526 -0.1023 0.065 Uiso 1 1 calc R
B7 B 0.58655(16) -0.5079(2) -0.11590(13) 0.0550(8) Uani 1 1 d .
H7A H 0.5994 -0.5825 -0.1209 0.066 Uiso 1 1 calc R
B8 B 0.61490(18) -0.40950(19) -0.16090(13) 0.0587(8) Uani 1 1 d .
H8A H 0.6455 -0.4077 -0.2047 0.070 Uiso 1 1 calc R
B9 B 0.53008(17) -0.3177(2) -0.15889(14) 0.0616(8) Uani 1 1 d .
B10 B 0.45597(18) -0.2859(2) -0.10445(15) 0.0641(9) Uani 1 1 d .
H10A H 0.4127 -0.2266 -0.1216 0.077 Uiso 1 1 calc R
B11 B 0.43322(18) -0.3861(2) -0.15656(14) 0.0618(8) Uani 1 1 d .
H11 H 0.3716 -0.3861 -0.1970 0.074 Uiso 1 1 calc R
B12 B 0.50981(19) -0.4435(2) -0.18424(14) 0.0638(9) Uani 1 1 d .
H12A H 0.4862 -0.4706 -0.2389 0.077 Uiso 1 1 calc R
O5 O 0.8162(3) -0.9287(3) 0.1248(3) 0.306(4) Uani 1 1 d D
C61 C 0.8464(4) -1.0175(3) 0.1093(3) 0.279(4) Uani 1 1 d D
H61A H 0.9077 -1.0160 0.1189 0.335 Uiso 1 1 calc R
H61B H 0.8315 -1.0649 0.1395 0.335 Uiso 1 1 calc R
C62 C 0.8106(6) -1.0388(3) 0.0392(3) 0.314(6) Uani 1 1 d D
H62A H 0.7540 -1.0647 0.0308 0.376 Uiso 1 1 calc R
H62B H 0.8460 -1.0796 0.0196 0.376 Uiso 1 1 calc R
C63 C 0.8103(5) -0.9463(4) 0.0152(3) 0.393(7) Uani 1 1 d D
H63A H 0.7832 -0.9405 -0.0354 0.471 Uiso 1 1 calc R
H63B H 0.8669 -0.9198 0.0262 0.471 Uiso 1 1 calc R
C64 C 0.7587(4) -0.9056(5) 0.0591(3) 0.380(7) Uani 1 1 d D
H64A H 0.7509 -0.8389 0.0523 0.456 Uiso 1 1 calc R
H64B H 0.7042 -0.9363 0.0520 0.456 Uiso 1 1 calc R

loop_
_atom_site_aniso_label
_atom_site_aniso_U_11
_atom_site_aniso_U_22
_atom_site_aniso_U_33
_atom_site_aniso_U_23
_atom_site_aniso_U_13
_atom_site_aniso_U_12
Y1 0.05702(11) 0.05706(12) 0.04218(9) 0.00187(9) 0.01802(8) -0.00426(10)
Na1 0.1020(6) 0.0912(7) 0.0724(5) 0.0099(5) 0.0351(5) -0.0223(6)
C1 0.0595(11) 0.0684(14) 0.0508(11) 0.0038(10) 0.0239(9) -0.0028(10)
C2 0.0694(12) 0.0502(12) 0.0601(11) 0.0045(10) 0.0300(9) 0.0023(10)
C3 0.0646(12) 0.0862(17) 0.0663(13) 0.0042(13) 0.0321(10) 0.0045(12)
C4 0.0857(14) 0.0771(17) 0.0803(14) -0.0002(13) 0.0427(12) 0.0115(13)
C5 0.0616(12) 0.0758(16) 0.0761(14) 0.0029(13) 0.0299(11) 0.0063(12)
C6 0.0956(17) 0.0821(19) 0.0750(15) 0.0050(14) 0.0352(13) 0.0049(14)
C7 0.127(2) 0.124(3) 0.0947(18) 0.0285(18) 0.0559(16) 0.034(2)
C8 0.108(2) 0.178(4) 0.109(2) 0.045(2) 0.021(2) 0.041(2)
C9 0.081(2) 0.184(4) 0.110(3) 0.021(3) 0.003(2) -0.007(2)
C10 0.0857(18) 0.108(2) 0.096(2) 0.0111(19) 0.0167(17) -0.0097(18)
C11 0.1056(14) 0.0887(18) 0.1046(15) -0.0376(14) 0.0730(11) -0.0207(14)
C12 0.355(4) 0.145(3) 0.245(3) -0.121(2) 0.228(2) -0.150(3)
C13 0.355(4) 0.308(4) 0.330(4) -0.243(3) 0.270(3) -0.247(3)
C14 0.181(3) 0.398(5) 0.297(4) -0.275(3) 0.142(3) -0.163(3)
C15 0.122(3) 0.277(4) 0.141(2) -0.129(2) 0.024(2) 0.008(3)
C16 0.116(2) 0.119(2) 0.102(2) -0.0483(17) 0.0326(18) 0.0088(19)
O1 0.0750(9) 0.0797(11) 0.0597(9) -0.0066(8) 0.0114(8) -0.0215(9)
C21 0.100(2) 0.127(3) 0.0721(18) 0.0088(18) -0.0092(18) -0.0225(19)
C22 0.138(3) 0.157(4) 0.099(2) 0.007(2) -0.023(2) -0.039(3)
C23 0.150(3) 0.195(3) 0.111(3) -0.029(3) -0.013(2) -0.102(2)
C24 0.1010(19) 0.116(2) 0.0798(18) -0.0149(17) 0.0158(16) -0.0387(17)
O2 0.229(2) 0.0938(19) 0.245(3) 0.0022(17) 0.1553(18) -0.0175(17)
C31 0.194(4) 0.140(4) 0.468(10) 0.068(6) 0.153(5) 0.025(4)
C32 0.171(4) 0.178(5) 0.378(10) -0.034(6) 0.070(6) 0.048(4)
C33 0.198(6) 0.204(7) 0.413(12) -0.054(7) 0.047(7) -0.024(5)
C34 0.249(6) 0.187(6) 0.226(6) 0.000(5) 0.087(5) -0.025(5)
O3 0.1051(13) 0.186(2) 0.0994(14) 0.0235(15) 0.0308(12) -0.0450(14)
C41 0.130(2) 0.229(5) 0.104(2) 0.014(3) 0.040(2) -0.060(3)
C42 0.148(3) 0.329(6) 0.139(3) 0.078(4) 0.016(3) -0.097(3)
C43 0.206(4) 0.335(6) 0.109(3) 0.043(4) 0.002(3) -0.150(4)
C44 0.153(3) 0.297(6) 0.094(3) 0.049(3) -0.009(3) -0.092(3)
O4 0.1509(18) 0.1476(19) 0.0740(12) 0.0183(13) 0.0211(13) -0.0426(16)
C51 0.253(5) 0.193(4) 0.092(3) 0.030(3) 0.010(3) -0.105(3)
C52 0.237(6) 0.250(5) 0.118(3) 0.070(3) -0.016(4) -0.067(5)
C53 0.232(5) 0.353(7) 0.099(3) 0.055(4) -0.013(3) -0.143(4)
C54 0.213(4) 0.165(4) 0.097(3) 0.022(3) 0.008(3) -0.075(3)
B3 0.0611(13) 0.0648(16) 0.0542(13) 0.0061(12) 0.0185(11) -0.0143(12)
B4 0.0702(14) 0.0567(15) 0.0614(14) 0.0029(12) 0.0263(12) -0.0059(12)
B5 0.0530(13) 0.0644(15) 0.0553(13) 0.0071(12) 0.0163(11) -0.0031(12)
B6 0.0673(14) 0.0579(15) 0.0410(11) 0.0047(11) 0.0193(10) -0.0051(12)
B7 0.0655(13) 0.0606(15) 0.0447(11) 0.0007(11) 0.0249(10) -0.0044(12)
B8 0.0719(15) 0.0643(16) 0.0429(12) 0.0060(11) 0.0209(11) -0.0038(12)
B9 0.0614(13) 0.0724(17) 0.0531(13) 0.0071(12) 0.0193(11) -0.0076(13)
B10 0.0727(15) 0.0613(16) 0.0606(14) 0.0177(13) 0.0220(12) 0.0073(13)
B11 0.0588(14) 0.0689(16) 0.0576(14) 0.0086(13) 0.0153(12) -0.0031(13)
B12 0.0794(16) 0.0674(17) 0.0508(13) 0.0040(12) 0.0284(12) -0.0097(13)
O5 0.266(6) 0.326(7) 0.288(6) -0.021(5) 0.008(5) 0.000(4)
C61 0.267(7) 0.178(5) 0.309(9) -0.008(6) -0.066(7) 0.070(5)
C62 0.470(12) 0.222(7) 0.286(8) -0.076(6) 0.166(8) -0.076(8)
C63 0.528(15) 0.413(14) 0.284(8) 0.128(8) 0.189(8) -0.038(11)
C64 0.276(6) 0.315(7) 0.522(17) 0.130(9) 0.059(9) 0.183(5)

loop_
_atom_type_symbol
_atom_type_description
_atom_type_scat_dispersion_real
_atom_type_scat_dispersion_imag
_atom_type_scat_source
C C 0.0033 0.0016 'International Tables Vol C Tables 4.2.6.8 and 6.1.1.4'
H H 0.0000 0.0000 'International Tables Vol C Tables 4.2.6.8 and 6.1.1.4'
B B 0.0013 0.0007 'International Tables Vol C Tables 4.2.6.8 and 6.1.1.4'
O O 0.0106 0.0060 'International Tables Vol C Tables 4.2.6.8 and 6.1.1.4'
Y Y -2.7962 3.5667 'International Tables Vol C Tables 4.2.6.8 and 6.1.1.4'
Na Na 0.0362 0.0249 'International Tables Vol C Tables 4.2.6.8 and 6.1.1.4'

loop_
_geom_angle_atom_site_label_1
_geom_angle_atom_site_label_2
_geom_angle_atom_site_label_3
_geom_angle
_geom_angle_site_symmetry_1
_geom_angle_site_symmetry_3
O1 Y1 C2 111.28(7) . .
O1 Y1 C1 99.22(7) . .
C2 Y1 C1 105.33(8) . .
O1 Y1 B3 93.02(7) . .
C2 Y1 B3 73.99(9) . .
C1 Y1 B3 36.84(8) . .
O1 Y1 B4 98.16(7) . .
C2 Y1 B4 36.99(9) . .
C1 Y1 B4 73.65(9) . .
B3 Y1 B4 38.24(9) . .
O1 Y1 B5 146.67(8) . .
C2 Y1 B5 36.25(8) . .
C1 Y1 B5 98.44(8) . .
B3 Y1 B5 84.52(8) . .
B4 Y1 B5 60.48(9) . .
O1 Y1 B7 132.61(7) . .
C2 Y1 B7 98.71(8) . .
C1 Y1 B7 35.84(8) . .
B3 Y1 B7 60.39(8) . .
B4 Y1 B7 84.12(8) . .
B5 Y1 B7 74.06(8) . .
O1 Y1 B6 169.90(7) . .
C2 Y1 B6 71.16(8) . .
C1 Y1 B6 70.80(8) . .
B3 Y1 B6 78.10(8) . .
B4 Y1 B6 77.91(8) . .
B5 Y1 B6 38.25(8) . .
B7 Y1 B6 38.27(8) . .
O1 Y1 B6 95.76(6) . 3_645
C2 Y1 B6 93.70(8) . 3_645
C1 Y1 B6 149.40(8) . 3_645
B3 Y1 B6 166.88(8) . 3_645
B4 Y1 B6 130.28(9) . 3_645
B5 Y1 B6 82.78(8) . 3_645
B7 Y1 B6 118.64(8) . 3_645
B6 Y1 B6 93.83(7) . 3_645
O1 Y1 B5 104.83(6) . 3_645
C2 Y1 B5 121.23(8) . 3_645
C1 Y1 B5 112.84(8) . 3_645
B3 Y1 B5 148.08(9) . 3_645
B4 Y1 B5 154.40(8) . 3_645
B5 Y1 B5 93.93(8) . 3_645
B7 Y1 B5 88.46(8) . 3_645
B6 Y1 B5 81.11(7) . 3_645
B6 Y1 B5 36.98(8) 3_645 3_645
O1 Y1 Y1 142.08(4) . 3_645
C2 Y1 Y1 79.23(6) . 3_645
C1 Y1 Y1 113.34(5) . 3_645
B3 Y1 Y1 124.67(5) . 3_645
B4 Y1 Y1 108.96(6) . 3_645
B5 Y1 Y1 48.48(6) . 3_645
B7 Y1 Y1 77.50(6) . 3_645
B6 Y1 Y1 47.40(6) . 3_645
B6 Y1 Y1 46.42(5) 3_645 3_645
B5 Y1 Y1 45.45(5) 3_645 3_645
O2 Na1 O4 100.44(11) . .
O2 Na1 O3 93.93(11) . .
O4 Na1 O3 101.06(10) . .
O2 Na1 B9 101.58(11) . .
O4 Na1 B9 103.12(9) . .
O3 Na1 B9 148.23(9) . .
C3 C1 B3 120.7(2) . .
C3 C1 B7 119.4(2) . .
B3 C1 B7 113.96(19) . .
C3 C1 B8 110.5(2) . .
B3 C1 B8 68.68(16) . .
B7 C1 B8 67.07(16) . .
C3 C1 Y1 129.87(15) . .
B3 C1 Y1 78.75(14) . .
B7 C1 Y1 83.25(14) . .
B8 C1 Y1 119.60(16) . .
C4 C2 B4 123.1(2) . .
C4 C2 B5 119.7(2) . .
B4 C2 B5 113.2(2) . .
C4 C2 B10 114.9(2) . .
B4 C2 B10 67.65(17) . .
B5 C2 B10 67.75(16) . .
C4 C2 Y1 124.34(15) . .
B4 C2 Y1 80.02(14) . .
B5 C2 Y1 82.93(13) . .
B10 C2 Y1 120.76(17) . .
C5 C3 C1 116.5(2) . .
C11 C4 C2 117.4(2) . .
C6 C5 C10 117.8(3) . .
C6 C5 C3 120.6(2) . .
C10 C5 C3 121.6(3) . .
C5 C6 C7 121.6(3) . .
C6 C7 C8 119.7(4) . .
C9 C8 C7 118.9(3) . .
C8 C9 C10 120.6(3) . .
C5 C10 C9 121.4(3) . .
C12 C11 C16 117.5(3) . .
C12 C11 C4 123.2(3) . .
C16 C11 C4 119.2(3) . .
C11 C12 C13 123.4(4) . .
C14 C13 C12 117.0(5) . .
C13 C14 C15 122.4(5) . .
C16 C15 C14 117.2(4) . .
C15 C16 C11 122.5(4) . .
C24 O1 C21 108.87(19) . .
C24 O1 Y1 124.59(14) . .
C21 O1 Y1 126.51(16) . .
C22 C21 O1 107.2(3) . .
C23 C22 C21 109.2(3) . .
C22 C23 C24 107.1(3) . .
O1 C24 C23 106.9(2) . .
C34 O2 C31 105.9(3) . .
C34 O2 Na1 125.3(3) . .
C31 O2 Na1 128.6(3) . .
C32 C31 O2 105.5(4) . .
C33 C32 C31 107.6(4) . .
C32 C33 C34 105.3(4) . .
O2 C34 C33 102.0(5) . .
C44 O3 C41 107.4(3) . .
C44 O3 Na1 124.2(2) . .
C41 O3 Na1 126.62(18) . .
C42 C41 O3 107.1(3) . .
C41 C42 C43 109.1(4) . .
C42 C43 C44 107.2(4) . .
O3 C44 C43 106.5(3) . .
C51 O4 C54 106.9(3) . .
C51 O4 Na1 131.1(2) . .
C54 O4 Na1 120.6(2) . .
O4 C51 C52 108.1(4) . .
C53 C52 C51 107.9(4) . .
C52 C53 C54 108.1(4) . .
O4 C54 C53 105.5(3) . .
C1 B3 B4 131.2(2) . .
C1 B3 B8 56.10(14) . .
B4 B3 B8 119.65(19) . .
C1 B3 B9 106.45(17) . .
B4 B3 B9 63.54(15) . .
B8 B3 B9 59.27(14) . .
C1 B3 Y1 64.41(13) . .
B4 B3 Y1 71.09(14) . .
B8 B3 Y1 102.82(15) . .
B9 B3 Y1 101.72(14) . .
C2 B4 B3 130.0(2) . .
C2 B4 B10 56.80(15) . .
B3 B4 B10 121.4(2) . .
C2 B4 B9 106.22(18) . .
B3 B4 B9 66.23(15) . .
B10 B4 B9 58.61(15) . .
C2 B4 Y1 62.99(12) . .
B3 B4 Y1 70.67(13) . .
B10 B4 Y1 102.93(15) . .
B9 B4 Y1 102.76(14) . .
C2 B5 B6 123.8(2) . .
C2 B5 B11 110.1(2) . .
B6 B5 B11 60.21(16) . .
C2 B5 B10 56.62(15) . .
B6 B5 B10 107.8(2) . .
B11 B5 B10 57.82(16) . .
C2 B5 Y1 60.82(11) . .
B6 B5 Y1 72.22(11) . .
B11 B5 Y1 111.77(16) . .
B10 B5 Y1 100.06(14) . .
B5 B6 B11 60.17(16) . .
B5 B6 B7 132.22(19) . .
B11 B6 B7 112.2(2) . .
B5 B6 B12 111.34(19) . .
B11 B6 B12 56.50(16) . .
B7 B6 B12 60.60(15) . .
B5 B6 Y1 69.52(11) . .
B11 B6 Y1 109.87(15) . .
B7 B6 Y1 70.65(11) . .
B12 B6 Y1 110.08(14) . .
C1 B7 B8 56.58(14) . .
C1 B7 B6 122.9(2) . .
B8 B7 B6 107.03(19) . .
C1 B7 B12 109.25(19) . .
B8 B7 B12 57.26(15) . .
B6 B7 B12 59.86(15) . .
C1 B7 Y1 60.91(12) . .
B8 B7 Y1 99.35(14) . .
B6 B7 Y1 71.08(12) . .
B12 B7 Y1 109.93(16) . .
C1 B8 B12 113.6(2) . .
C1 B8 B7 56.36(14) . .
B12 B8 B7 62.26(16) . .
C1 B8 B3 55.22(14) . .
B12 B8 B3 114.3(2) . .
B7 B8 B3 96.92(18) . .
C1 B8 B9 111.7(2) . .
B12 B8 B9 61.64(16) . .
B7 B8 B9 104.3(2) . .
B3 B8 B9 66.33(15) . .
B10 B9 B12 106.7(2) . .
B10 B9 B11 55.40(15) . .
B12 B9 B11 54.03(16) . .
B10 B9 B8 139.6(2) . .
B12 B9 B8 54.09(15) . .
B11 B9 B8 105.22(19) . .
B10 B9 B4 55.29(14) . .
B12 B9 B4 123.48(19) . .
B11 B9 B4 99.98(18) . .
B8 B9 B4 102.38(16) . .
B10 B9 B3 103.14(17) . .
B12 B9 B3 98.65(17) . .
B11 B9 B3 122.90(19) . .
B8 B9 B3 54.41(13) . .
B4 B9 B3 50.24(13) . .
B10 B9 Na1 140.93(17) . .
B12 B9 Na1 112.24(17) . .
B11 B9 Na1 160.96(17) . .
B8 B9 Na1 68.04(13) . .
B4 B9 Na1 98.89(13) . .
B3 B9 Na1 68.78(12) . .
C2 B10 B11 111.9(2) . .
C2 B10 B4 55.54(15) . .
B11 B10 B4 114.0(2) . .
C2 B10 B5 55.62(14) . .
B11 B10 B5 60.81(16) . .
B4 B10 B5 96.24(17) . .
C2 B10 B9 111.50(19) . .
B11 B10 B9 62.45(17) . .
B4 B10 B9 66.09(16) . .
B5 B10 B9 103.5(2) . .
B12 B11 B10 121.6(2) . .
B12 B11 B6 61.98(16) . .
B10 B11 B6 110.22(18) . .
B12 B11 B5 115.76(19) . .
B10 B11 B5 61.38(16) . .
B6 B11 B5 59.62(15) . .
B12 B11 B9 63.03(17) . .
B10 B11 B9 62.15(17) . .
B6 B11 B9 100.09(18) . .
B5 B11 B9 103.67(17) . .
B11 B12 B8 123.0(2) . .
B11 B12 B6 61.52(17) . .
B8 B12 B6 109.40(18) . .
B11 B12 B7 115.8(2) . .
B8 B12 B7 60.48(15) . .
B6 B12 B7 59.54(15) . .
B11 B12 B9 62.94(17) . .
B8 B12 B9 64.27(16) . .
B6 B12 B9 99.74(19) . .
B7 B12 B9 104.87(17) . .
C64 O5 C61 101.6(4) . .
C62 C61 O5 109.3(5) . .
C61 C62 C63 94.8(4) . .
C62 C63 C64 97.6(6) . .
O5 C64 C63 95.1(5) . .

loop_
_geom_bond_atom_site_label_1
_geom_bond_atom_site_label_2
_geom_bond_distance
_geom_bond_site_symmetry_2
Y1 O1 2.3521(15) .
Y1 C2 2.375(2) .
Y1 C1 2.408(3) .
Y1 B3 2.619(3) .
Y1 B4 2.626(3) .
Y1 B5 2.700(2) .
Y1 B7 2.737(3) .
Y1 B6 2.744(2) .
Y1 B6 2.789(3) 3_645
Y1 B5 2.836(3) 3_645
Y1 Y1 3.7796(6) 3_645
Na1 O2 2.249(3) .
Na1 O4 2.308(2) .
Na1 O3 2.318(2) .
Na1 B9 2.931(3) .
C1 C3 1.534(3) .
C1 B3 1.601(4) .
C1 B7 1.614(3) .
C1 B8 1.618(3) .
C2 C4 1.528(4) .
C2 B4 1.604(4) .
C2 B5 1.609(3) .
C2 B10 1.628(3) .
C3 C5 1.518(3) .
C4 C11 1.487(4) .
C5 C6 1.355(4) .
C5 C10 1.371(4) .
C6 C7 1.384(4) .
C7 C8 1.389(5) .
C8 C9 1.343(6) .
C9 C10 1.385(5) .
C11 C12 1.339(5) .
C11 C16 1.406(4) .
C12 C13 1.384(7) .
C13 C14 1.349(8) .
C14 C15 1.419(8) .
C15 C16 1.328(5) .
O1 C24 1.421(3) .
O1 C21 1.439(3) .
C21 C22 1.424(4) .
C22 C23 1.416(5) .
C23 C24 1.470(4) .
O2 C34 1.400(6) .
O2 C31 1.429(6) .
C31 C32 1.402(6) .
C32 C33 1.359(7) .
C33 C34 1.437(7) .
O3 C44 1.409(4) .
O3 C41 1.421(5) .
C41 C42 1.391(5) .
C42 C43 1.392(5) .
C43 C44 1.418(6) .
O4 C51 1.396(5) .
O4 C54 1.423(4) .
C51 C52 1.407(5) .
C52 C53 1.385(7) .
C53 C54 1.431(5) .
B3 B4 1.718(4) .
B3 B8 1.816(4) .
B3 B9 2.045(3) .
B4 B10 1.799(4) .
B4 B9 2.001(4) .
B5 B6 1.784(4) .
B5 B11 1.794(4) .
B5 B10 1.804(4) .
B6 B11 1.795(4) .
B6 B7 1.797(4) .
B6 B12 1.803(4) .
B7 B8 1.785(4) .
B7 B12 1.816(4) .
B8 B12 1.726(4) .
B8 B9 1.920(4) .
B9 B10 1.868(4) .
B9 B12 1.875(4) .
B9 B11 1.874(4) .
B10 B11 1.739(4) .
B11 B12 1.703(4) .
O5 C64 1.409(7) .
O5 C61 1.427(7) .
C61 C62 1.368(7) .
C62 C63 1.404(7) .
C63 C64 1.472(9) .
